data_2005390
loop_
_publ_author_name
'Fun, H.-K.'
'Sivakumar, K.'
'Chua, S.-O.'
'Ooi, M.-F.'
'Anwair, M. A. S.'
'Gan, E.-K.'
'Jackson, W. R.'

_publ_section_title
;
 Substituted Imidazonaphthyridine Derivatives. I. C~19~H~14~F~3~N~3~,
 C~18~H~10~F~5~N~3~, C~18~H~11~ClF~3~N~3~ and C~18~H~11~BrF~3~N~3~
;
_journal_issue 9
_journal_name_full 'Acta Crystallographica Section C'
_journal_page_first 2231
_journal_page_last 2236
_journal_paper_doi 10.1107/S010827019600371X
_journal_volume 52
_journal_year 1996
_chemical_formula_sum 'C18 H11 Br F3 N3'
_chemical_formula_weight 406.21
_chemical_name_systematic
;
2-(4-bromophenyl)-6-methyl-8-trifluoromethylimidazo[1,2,-a][1,8]
naphthyridine.
;
_space_group_IT_number 2
_symmetry_cell_setting triclinic
_symmetry_space_group_name_Hall '-P 1'
_symmetry_space_group_name_H-M 'P -1'
_audit_creation_method SHELXL
_cell_angle_alpha 70.12(1)
_cell_angle_beta 72.27(1)
_cell_angle_gamma 63.19(1)
_cell_formula_units_Z 2
_cell_length_a 8.557(1)
_cell_length_b 8.954(1)
_cell_length_c 12.957(1)
_cell_measurement_reflns_used 39
_cell_measurement_temperature 293(2)
_cell_measurement_theta_max 25
_cell_measurement_theta_min 8
_cell_volume 819.62(17)
_computing_cell_refinement XSCANS
_computing_data_collection 'XSCANS (Siemens, 1994)'
_computing_data_reduction XSCANS
_computing_molecular_graphics SHELXTL/PC
_computing_publication_material 'SHELXL93, PARST (Nardelli, 1983)'
_computing_structure_refinement 'SHELXL93 (Sheldrick, 1993)'
_computing_structure_solution 'SHELXTL/PC (Sheldrick, 1990) (direct methods)'
_diffrn_ambient_temperature 293(2)
_diffrn_measurement_device 'Siemens P4 diffractometer'
_diffrn_measurement_method '\q/2\q scans'
_diffrn_radiation_monochromator graphite
_diffrn_radiation_source 'fine-focus sealed tube'
_diffrn_radiation_type MoK\a
_diffrn_radiation_wavelength 0.71073
_diffrn_reflns_av_R_equivalents 0.0318
_diffrn_reflns_av_sigmaI/netI 0.0719
_diffrn_reflns_limit_h_max 11
_diffrn_reflns_limit_h_min -1
_diffrn_reflns_limit_k_max 11
_diffrn_reflns_limit_k_min -10
_diffrn_reflns_limit_l_max 16
_diffrn_reflns_limit_l_min -16
_diffrn_reflns_number 4432
_diffrn_reflns_theta_max 27.50
_diffrn_reflns_theta_min 1.70
_diffrn_standards_decay_% <3
_diffrn_standards_interval_count 97
_diffrn_standards_number 3
_exptl_absorpt_coefficient_mu 2.544
_exptl_absorpt_correction_T_max 0.949
_exptl_absorpt_correction_T_min 0.576
_exptl_absorpt_correction_type 'empirical, \y scans (XSCANS; Siemens, 1994)'
_exptl_crystal_colour Yellow
_exptl_crystal_density_diffrn 1.646
_exptl_crystal_density_meas ?
_exptl_crystal_description Needle
_exptl_crystal_F_000 404
_exptl_crystal_size_max 0.62
_exptl_crystal_size_mid 0.32
_exptl_crystal_size_min 0.16
_refine_diff_density_max 0.64
_refine_diff_density_min -0.53
_refine_ls_extinction_method none
_refine_ls_goodness_of_fit_all 0.927
_refine_ls_goodness_of_fit_obs 1.138
_refine_ls_hydrogen_treatment refall
_refine_ls_matrix_type full
_refine_ls_number_parameters 277
_refine_ls_number_reflns 3692
_refine_ls_number_restraints 9
_refine_ls_restrained_S_all 0.926
_refine_ls_restrained_S_obs 1.136
_refine_ls_R_factor_all 0.0905
_refine_ls_R_factor_obs 0.0523
_refine_ls_shift/esd_max 0.001
_refine_ls_shift/esd_mean 0.000
_refine_ls_structure_factor_coef Fsqd
_refine_ls_weighting_details 'w = 1/[\s^2^(Fo^2^)+(0.0841P)^2^] where P=(Fo^2^+2Fc^2^)/3'
_refine_ls_weighting_scheme calc
_refine_ls_wR_factor_all 0.1444
_refine_ls_wR_factor_obs 0.1331
_reflns_number_observed 2183
_reflns_number_total 3692
_reflns_observed_criterion >2sigma(I)
_cod_data_source_file mu1237.cif
_cod_data_source_block IV
_cod_depositor_comments
;
The following automatic conversions were performed:
'_symmetry_cell_setting' value 'Triclinic' changed to 'triclinic'
according to '/home/saulius/struct/CIF-dictionaries/cif_core.dic'
dictionary named 'cif_core.dic' version 2.4.1 from 2010-06-29.

Automatic conversion script
Id: cif_fix_enum 1527 2010-12-29 10:47:43Z saulius 

The following automatic conversions were performed:

'_symmetry_cell_setting' value 'Triclinic' changed to 'triclinic'
according to /home/saulius/struct/CIF-dictionaries/cif_core.dic
dictionary named 'cif_core.dic' version 2.4.1 from 2010-06-29.

Automatic conversion script
Id: cif_fix_values 1715 2011-07-08 13:25:40Z adriana 

The following automatic conversions were performed:

'_exptl_crystal_density_meas' value 'not measured' was changed to '?'
- the value is perceived as not measured.

Automatic conversion script
Id: cif_fix_values 3008 2015-01-20 13:52:24Z robertas 

The following automatic conversions were performed:

'_refine_ls_weighting_scheme' value 'calc w =
1/[\s^2^(Fo^2^)+(0.0841P)^2^] where P=(Fo^2^+2Fc^2^)/3' was changed
to 'calc'. New tag '_refine_ls_weighting_details' was created. The
value of the new tag was set to 'w = 1/[\s^2^(Fo^2^)+(0.0841P)^2^]
where P=(Fo^2^+2Fc^2^)/3'.

Automatic conversion script
Id: cif_fix_values 3143 2015-03-26 13:38:13Z robertas 
;
_cod_original_cell_volume 819.62(15)
_cod_database_code 2005390

loop_
_symmetry_equiv_pos_as_xyz
'x, y, z'
'-x, -y, -z'

loop_
_atom_site_aniso_label
_atom_site_aniso_U_11
_atom_site_aniso_U_22
_atom_site_aniso_U_33
_atom_site_aniso_U_12
_atom_site_aniso_U_13
_atom_site_aniso_U_23
Br 0.0592(3) 0.0605(3) 0.0502(3) -0.0236(2) 0.0123(2) -0.0091(2)
N1 0.054(2) 0.031(2) 0.046(2) -0.016(2) 0.007(2) -0.0091(14)
N2 0.055(2) 0.034(2) 0.048(2) -0.022(2) 0.000(2) -0.0094(14)
N3 0.045(2) 0.031(2) 0.037(2) -0.0151(14) -0.0013(14) -0.0069(12)
C1 0.058(3) 0.033(2) 0.041(2) -0.017(2) 0.000(2) -0.009(2)
C2 0.055(3) 0.031(2) 0.058(3) -0.011(2) 0.006(2) -0.012(2)
C3 0.049(2) 0.043(2) 0.048(2) -0.014(2) 0.005(2) -0.015(2)
C4 0.046(2) 0.041(2) 0.043(2) -0.019(2) -0.003(2) -0.010(2)
C5 0.051(2) 0.051(2) 0.042(2) -0.030(2) -0.004(2) -0.007(2)
C6 0.061(3) 0.045(2) 0.054(2) -0.032(2) 0.001(2) -0.002(2)
C7 0.060(3) 0.039(2) 0.058(2) -0.027(2) -0.002(2) -0.002(2)
C8 0.045(2) 0.034(2) 0.040(2) -0.021(2) -0.007(2) -0.004(2)
C9 0.047(2) 0.032(2) 0.042(2) -0.015(2) -0.001(2) -0.010(2)
C10 0.047(2) 0.034(2) 0.042(2) -0.017(2) -0.002(2) -0.008(2)
C11 0.048(2) 0.033(2) 0.038(2) -0.015(2) -0.006(2) -0.007(2)
C12 0.050(2) 0.033(2) 0.050(2) -0.013(2) -0.001(2) -0.008(2)
C13 0.047(3) 0.037(2) 0.051(2) -0.012(2) 0.004(2) -0.013(2)
C14 0.046(2) 0.046(2) 0.043(2) -0.020(2) 0.003(2) -0.009(2)
C15 0.060(3) 0.039(2) 0.043(2) -0.017(2) 0.001(2) -0.003(2)
C16 0.051(3) 0.036(2) 0.053(2) -0.012(2) 0.006(2) -0.012(2)
C17 0.062(3) 0.068(3) 0.057(3) -0.035(3) 0.011(2) -0.016(3)
C18 0.084(4) 0.046(3) 0.081(3) -0.040(3) 0.017(3) -0.005(2)
F1 0.091(3) 0.0376(13) 0.112(3) -0.016(2) -0.010(2) -0.006(2)
F1' 0.091(3) 0.0376(13) 0.112(3) -0.016(2) -0.010(2) -0.006(2)
F1" 0.091(3) 0.0376(13) 0.112(3) -0.016(2) -0.010(2) -0.006(2)
F2 0.091(3) 0.0376(13) 0.112(3) -0.016(2) -0.010(2) -0.006(2)
F2' 0.091(3) 0.0376(13) 0.112(3) -0.016(2) -0.010(2) -0.006(2)
F2" 0.091(3) 0.0376(13) 0.112(3) -0.016(2) -0.010(2) -0.006(2)
F3 0.091(3) 0.0376(13) 0.112(3) -0.016(2) -0.010(2) -0.006(2)
F3' 0.091(3) 0.0376(13) 0.112(3) -0.016(2) -0.010(2) -0.006(2)
F3" 0.091(3) 0.0376(13) 0.112(3) -0.016(2) -0.010(2) -0.006(2)

loop_
_atom_site_label
_atom_site_occupancy
_atom_site_fract_x
_atom_site_fract_y
_atom_site_fract_z
_atom_site_U_iso_or_equiv
_atom_site_thermal_displace_type
_atom_site_calc_flag
_atom_site_refinement_flags
_atom_site_type_symbol
Br 1 0.15267(6) 0.23386(6) 0.51849(4) 0.0632(2) Uani d . Br
N1 1 0.8271(5) 0.2285(4) 0.0548(3) 0.0477(9) Uani d . N
N2 1 0.8231(5) 0.7532(4) -0.1474(3) 0.0464(8) Uani d . N
N3 1 0.8444(4) 0.4778(4) -0.0520(2) 0.0395(7) Uani d . N
C1 1 0.9193(6) 0.3001(5) -0.0329(3) 0.0462(10) Uani d . C
C2 1 1.0780(6) 0.2233(6) -0.1067(4) 0.0543(12) Uani d . C
C3 1 1.1479(6) 0.3219(5) -0.1926(4) 0.0501(11) Uani d . C
C4 1 1.0688(5) 0.5078(5) -0.2130(3) 0.0439(9) Uani d . C
C5 1 1.1330(6) 0.6192(5) -0.3026(3) 0.0461(10) Uani d . C
C6 1 1.0389(6) 0.7961(6) -0.3112(4) 0.0544(11) Uani d . C
C7 1 0.8903(6) 0.8542(5) -0.2333(4) 0.0536(11) Uani d . C
C8 1 0.9129(5) 0.5847(5) -0.1398(3) 0.0393(9) Uani d . C
C9 1 0.6931(5) 0.5192(5) 0.0283(3) 0.0421(9) Uani d . C
C10 1 0.6866(5) 0.3642(5) 0.0934(3) 0.0424(9) Uani d . C
C11 1 0.5549(5) 0.3326(5) 0.1924(3) 0.0408(9) Uani d . C
C12 1 0.4037(6) 0.4674(5) 0.2268(3) 0.0484(10) Uani d . C
C13 1 0.2847(6) 0.4400(6) 0.3218(4) 0.0494(11) Uani d . C
C14 1 0.3146(5) 0.2751(5) 0.3851(3) 0.0476(10) Uani d . C
C15 1 0.4621(6) 0.1373(6) 0.3531(3) 0.0528(11) Uani d . C
C16 1 0.5804(7) 0.1686(6) 0.2579(4) 0.0517(12) Uani d . C
C17 1 1.2938(7) 0.5547(8) -0.3880(4) 0.0639(13) Uani d . C
C18 1 0.7891(5) 1.0417(6) -0.2403(3) 0.075(2) Uani d D C
F1 0.33 0.7627(16) 1.0698(12) -0.1381(5) 0.0890(12) Uani d PD F
F1' 0.33 0.6171(8) 1.1062(11) -0.2542(11) 0.0890(12) Uani d PD F
F1" 0.33 0.8707(13) 1.1547(11) -0.2936(11) 0.0890(12) Uani d PD F
F2 0.33 0.6701(15) 1.0878(12) -0.1478(6) 0.0890(12) Uani d PD F
F2' 0.33 0.7076(15) 1.1257(12) -0.3310(7) 0.0890(12) Uani d PD F
F2" 0.33 0.9181(12) 1.1026(14) -0.2598(11) 0.0890(12) Uani d PD F
F3 0.33 0.6148(8) 1.0854(12) -0.1902(11) 0.0890(12) Uani d PD F
F3' 0.33 0.7859(15) 1.1275(12) -0.3496(5) 0.0890(12) Uani d PD F
F3" 0.33 0.8763(14) 1.1216(14) -0.2205(11) 0.0890(12) Uani d PD F
H2 1 1.1258(68) 0.1078(66) -0.0958(41) 0.074(15) Uiso d . H
H3 1 1.2548(58) 0.2768(56) -0.2436(36) 0.052(12) Uiso d . H
H6 1 1.0891(66) 0.8676(66) -0.3621(41) 0.073(15) Uiso d . H
H9 1 0.6316(56) 0.6278(58) 0.0349(33) 0.049(12) Uiso d . H
H12 1 0.3911(67) 0.5812(72) 0.1862(43) 0.075(15) Uiso d . H
H13 1 0.2021(60) 0.5215(59) 0.3435(35) 0.051(13) Uiso d . H
H15 1 0.4790(59) 0.0225(60) 0.3987(37) 0.059(13) Uiso d . H
H16 1 0.6600(67) 0.0950(65) 0.2443(41) 0.062(16) Uiso d . H
H17A 1 1.2831(90) 0.4888(93) -0.4244(56) 0.115(25) Uiso d . H
H17B 1 1.4239(84) 0.4707(76) -0.3586(46) 0.098(19) Uiso d . H
H17C 1 1.3374(89) 0.6560(89) -0.4311(57) 0.120(22) Uiso d . H

loop_
_atom_type_symbol
_atom_type_description
_atom_type_scat_dispersion_real
_atom_type_scat_dispersion_imag
_atom_type_scat_source
C C 0.0033 0.0016 'International Tables Vol C Tables 4.2.6.8 and 6.1.1.4'
H H 0.0000 0.0000 'International Tables Vol C Tables 4.2.6.8 and 6.1.1.4'
N N 0.0061 0.0033 'International Tables Vol C Tables 4.2.6.8 and 6.1.1.4'
F F 0.0171 0.0103 'International Tables Vol C Tables 4.2.6.8 and 6.1.1.4'
Br Br -0.2901 2.4595 'International Tables Vol C Tables 4.2.6.8 and 6.1.1.4'

loop_
_geom_angle_atom_site_label_1
_geom_angle_atom_site_label_2
_geom_angle_atom_site_label_3
_geom_angle
C1 N1 C10 105.3(3)
C8 N2 C7 115.0(3)
C9 N3 C8 129.7(3)
C9 N3 C1 106.8(3)
C8 N3 C1 123.4(3)
N1 C1 N3 111.5(3)
N1 C1 C2 130.4(4)
N3 C1 C2 118.1(3)
C3 C2 C1 120.3(4)
C2 C3 C4 121.6(4)
C5 C4 C8 116.9(4)
C5 C4 C3 124.6(4)
C8 C4 C3 118.4(3)
C6 C5 C4 117.4(4)
C6 C5 C17 120.3(4)
C4 C5 C17 122.3(4)
C7 C6 C5 119.9(4)
N2 C7 C6 124.8(4)
N2 C7 C18 114.3(4)
C6 C7 C18 120.8(4)
N2 C8 N3 115.9(3)
N2 C8 C4 125.9(3)
N3 C8 C4 118.1(3)
C10 C9 N3 105.3(3)
C9 C10 N1 111.1(3)
C9 C10 C11 128.4(4)
N1 C10 C11 120.6(3)
C16 C11 C12 117.3(4)
C16 C11 C10 121.2(4)
C12 C11 C10 121.4(3)
C13 C12 C11 121.9(4)
C12 C13 C14 119.3(4)
C13 C14 C15 120.7(4)
C13 C14 Br 120.1(3)
C15 C14 Br 119.2(3)
C16 C15 C14 118.9(4)
C15 C16 C11 122.0(4)
F1" C18 F1' 113.3(7)
F1" C18 F3 125.1(7)
F1' C18 F3 33.4(6)
F1" C18 F3" 38.6(7)
F1' C18 F3" 128.8(7)
F3 C18 F3" 115.3(8)
F1" C18 F2 111.2(9)
F1' C18 F2 67.5(7)
F3 C18 F2 35.8(6)
F3" C18 F2 84.7(8)
F1" C18 F2' 80.1(7)
F1' C18 F2' 46.4(6)
F3 C18 F2' 79.2(7)
F3" C18 F2' 115.4(8)
F2 C18 F2' 109.2(8)
F1" C18 F2" 25.9(7)
F1' C18 F2" 137.5(7)
F3 C18 F2" 136.6(8)
F3" C18 F2" 23.5(8)
F2 C18 F2" 108.1(9)
F2' C18 F2" 105.1(8)
F1" C18 F3' 57.3(7)
F1' C18 F3' 73.3(7)
F3 C18 F3' 105.0(8)
F3" C18 F3' 95.7(7)
F2 C18 F3' 128.9(7)
F2' C18 F3' 27.4(6)
F2" C18 F3' 80.1(8)
F1" C18 F1 93.6(8)
F1' C18 F1 100.0(7)
F3 C18 F1 68.8(7)
F3" C18 F1 57.8(7)
F2 C18 F1 33.0(6)
F2' C18 F1 135.6(7)
F2" C18 F1 80.4(8)
F3' C18 F1 141.0(7)
F1" C18 C7 120.5(6)
F1' C18 C7 116.0(5)
F3 C18 C7 114.4(5)
F3" C18 C7 114.9(6)
F2 C18 C7 116.9(5)
F2' C18 C7 112.8(6)
F2" C18 C7 103.7(6)
F3' C18 C7 109.1(6)
F1 C18 C7 108.2(5)

loop_
_geom_bond_atom_site_label_1
_geom_bond_atom_site_label_2
_geom_bond_distance
Br C14 1.901(4)
N1 C1 1.319(5)
N1 C10 1.379(5)
N2 C8 1.332(5)
N2 C7 1.335(5)
N3 C9 1.381(5)
N3 C8 1.383(5)
N3 C1 1.383(5)
C1 C2 1.430(6)
C2 C3 1.334(6)
C3 C4 1.446(6)
C4 C5 1.401(5)
C4 C8 1.413(5)
C5 C6 1.398(6)
C5 C17 1.497(6)
C6 C7 1.373(6)
C7 C18 1.487(6)
C9 C10 1.373(5)
C10 C11 1.468(5)
C11 C16 1.379(6)
C11 C12 1.392(6)
C12 C13 1.367(6)
C13 C14 1.372(6)
C14 C15 1.382(6)
C15 C16 1.373(6)
C18 F1" 1.362(3)
C18 F1' 1.362(3)
C18 F3 1.362(3)
C18 F3" 1.363(3)
C18 F2 1.363(3)
C18 F2' 1.363(3)
C18 F2" 1.363(3)
C18 F3' 1.364(3)
C18 F1 1.364(3)
